data_4346116
loop_
_publ_author_name
'Knorr, Michael'
'Bonnot, Antoine'
'Lapprand, Antony'
'Khatyr, Abderrahim'
'Strohmann, Carsten'
'Kubicki, Marek M.'
'Rousselin, Yoann'
'Harvey, Pierre D.'

_publ_section_title
;
 Reactivity of CuI and CuBr toward dialkyl sulfides RSR: from discrete
 molecular Cu4I4S4 and Cu8I8S6 clusters to luminescent copper(I)
 coordination polymers.
;
_journal_issue 8
_journal_name_full 'Inorganic chemistry'
_journal_page_first 4076
_journal_page_last 4093
_journal_paper_doi 10.1021/acs.inorgchem.5b00327
_journal_volume 54
_journal_year 2015
_chemical_formula_sum 'C24 H56 Cu4 I4 S4'
_chemical_formula_weight 1234.69
_space_group_IT_number 68
_space_group_name_Hall '-C 2a 2ac'
_space_group_name_H-M_alt 'C c c a :2'
_symmetry_cell_setting orthorhombic
_symmetry_space_group_name_Hall '-C 2a 2ac'
_symmetry_space_group_name_H-M 'C c c a :2'
_atom_sites_solution_hydrogens geom
_atom_sites_solution_primary direct
_atom_sites_solution_secondary difmap
_audit_creation_method SHELXL-97
_cell_angle_alpha 90.00
_cell_angle_beta 90.00
_cell_angle_gamma 90.00
_cell_formula_units_Z 4
_cell_length_a 15.0029(7)
_cell_length_b 17.3127(10)
_cell_length_c 15.4099(8)
_cell_measurement_reflns_used 2454
_cell_measurement_temperature 155(2)
_cell_measurement_theta_max 27.485
_cell_measurement_theta_min 0.998
_cell_volume 4002.6(4)
_computing_cell_refinement 'HKL Scalepack (Otwinowski & Minor 1997)'
_computing_data_collection 'Collect (Bruker AXS BV, 1997-2004)'
_computing_data_reduction 'HKL Denzo and Scalepack (Otwinowski & Minor 1997)'
_computing_molecular_graphics 'ORTEP3 (Farrugia,1997)'
_computing_publication_material 'WinGX publication routines (Farrugia, 1999)'
_computing_structure_refinement 'SHELXL-97 (Sheldrick, 1997)'
_computing_structure_solution 'SIR92 (Altomare et al., 1993)'
_diffrn_ambient_temperature 155(2)
_diffrn_measured_fraction_theta_full 0.998
_diffrn_measured_fraction_theta_max 0.998
_diffrn_measurement_device_type 'Nonius Kappa APEX-II'
_diffrn_measurement_method CCD
_diffrn_radiation_monochromator graphite
_diffrn_radiation_source 'fine-focus sealed tube'
_diffrn_radiation_type MoK\a
_diffrn_radiation_wavelength 0.71073
_diffrn_reflns_av_R_equivalents 0.0427
_diffrn_reflns_av_sigmaI/netI 0.0429
_diffrn_reflns_limit_h_max 19
_diffrn_reflns_limit_h_min -19
_diffrn_reflns_limit_k_max 22
_diffrn_reflns_limit_k_min -22
_diffrn_reflns_limit_l_max 19
_diffrn_reflns_limit_l_min -19
_diffrn_reflns_number 4291
_diffrn_reflns_theta_full 27.45
_diffrn_reflns_theta_max 27.45
_diffrn_reflns_theta_min 2.23
_exptl_absorpt_coefficient_mu 5.404
_exptl_absorpt_correction_T_max 0.6146
_exptl_absorpt_correction_T_min 0.5002
_exptl_absorpt_correction_type multi-scan
_exptl_absorpt_process_details
;
[c.f. r.h. blessing, acta cryst. (1995), a51, 33-38]
;
_exptl_crystal_colour colourless
_exptl_crystal_density_diffrn 2.049
_exptl_crystal_density_method 'not measured'
_exptl_crystal_description prism
_exptl_crystal_F_000 2368
_exptl_crystal_size_max 0.12
_exptl_crystal_size_mid 0.10
_exptl_crystal_size_min 0.10
_refine_diff_density_max 0.801
_refine_diff_density_min -0.717
_refine_diff_density_rms 0.181
_refine_ls_extinction_method none
_refine_ls_goodness_of_fit_ref 1.084
_refine_ls_hydrogen_treatment mixed
_refine_ls_matrix_type full
_refine_ls_number_parameters 84
_refine_ls_number_reflns 2283
_refine_ls_number_restraints 0
_refine_ls_restrained_S_all 1.084
_refine_ls_R_factor_all 0.0579
_refine_ls_R_factor_gt 0.0430
_refine_ls_shift/su_max 0.001
_refine_ls_shift/su_mean 0.000
_refine_ls_structure_factor_coef Fsqd
_refine_ls_weighting_details 'calc w=1/[\s^2^(Fo^2^)+(0.0055P)^2^+80.8348P] where P=(Fo^2^+2Fc^2^)/3'
_refine_ls_weighting_scheme calc
_refine_ls_wR_factor_gt 0.0803
_refine_ls_wR_factor_ref 0.0881
_reflns_number_gt 1858
_reflns_number_total 2283
_reflns_threshold_expression >2sigma(I)
_cod_data_source_file ic5b00327_si_001.cif
_cod_data_source_block 09mkcu4i4spr2-155k_compound_7
_cod_original_sg_symbol_Hall '-C 2b 2bc'
_cod_original_sg_symbol_H-M 'C c c a'
_cod_database_code 4346116

loop_
_symmetry_equiv_pos_as_xyz
'x, y, z'
'-x, -y+1/2, z'
'x, -y+1/2, -z+1/2'
'-x, y, -z+1/2'
'x+1/2, y+1/2, z'
'-x+1/2, -y+1, z'
'x+1/2, -y+1, -z+1/2'
'-x+1/2, y+1/2, -z+1/2'
'-x, -y, -z'
'x, y-1/2, -z'
'-x, y-1/2, z-1/2'
'x, -y, z-1/2'
'-x+1/2, -y+1/2, -z'
'x+1/2, y, -z'
'-x+1/2, y, z-1/2'
'x+1/2, -y+1/2, z-1/2'

loop_
_atom_site_label
_atom_site_type_symbol
_atom_site_fract_x
_atom_site_fract_y
_atom_site_fract_z
_atom_site_U_iso_or_equiv
_atom_site_adp_type
_atom_site_occupancy
_atom_site_symmetry_multiplicity
_atom_site_calc_flag
_atom_site_refinement_flags
C1 C 0.2427(4) 0.1451(4) 0.0783(4) 0.0308(15) Uani 1 1 d .
H1A H 0.2738 0.1165 0.0316 0.037 Uiso 1 1 calc R
H1B H 0.2293 0.1977 0.0566 0.037 Uiso 1 1 calc R
C2 C 0.3024(5) 0.1506(5) 0.1567(5) 0.0371(17) Uani 1 1 d .
H2A H 0.3227 0.0982 0.1734 0.045 Uiso 1 1 calc R
H2B H 0.2684 0.1724 0.2060 0.045 Uiso 1 1 calc R
C3 C 0.3833(5) 0.2014(5) 0.1385(5) 0.0425(18) Uani 1 1 d .
H3A H 0.3637 0.2545 0.1280 0.064 Uiso 1 1 calc R
H3B H 0.4148 0.1819 0.0872 0.064 Uiso 1 1 calc R
H3C H 0.4235 0.2003 0.1887 0.064 Uiso 1 1 calc R
C4 C 0.0826(4) 0.0986(4) 0.0012(4) 0.0252(13) Uani 1 1 d .
H4A H 0.0208 0.0797 0.0091 0.030 Uiso 1 1 calc R
H4B H 0.0792 0.1529 -0.0186 0.030 Uiso 1 1 calc R
C5 C 0.1269(5) 0.0510(4) -0.0690(4) 0.0344(16) Uani 1 1 d .
H5A H 0.1337 -0.0029 -0.0485 0.041 Uiso 1 1 calc R
H5B H 0.1872 0.0719 -0.0804 0.041 Uiso 1 1 calc R
C6 C 0.0728(5) 0.0515(4) -0.1535(5) 0.0416(18) Uani 1 1 d .
H6A H 0.0645 0.1049 -0.1730 0.062 Uiso 1 1 calc R
H6B H 0.0144 0.0277 -0.1432 0.062 Uiso 1 1 calc R
H6C H 0.1047 0.0223 -0.1981 0.062 Uiso 1 1 calc R
Cu1 Cu 0.06099(5) 0.18472(5) 0.18832(5) 0.0286(2) Uani 1 1 d .
I1 I -0.11073(3) 0.17051(2) 0.14547(3) 0.02497(12) Uani 1 1 d .
S1 S 0.13911(10) 0.09590(10) 0.10525(10) 0.0261(3) Uani 1 1 d .

loop_
_atom_site_aniso_label
_atom_site_aniso_U_11
_atom_site_aniso_U_22
_atom_site_aniso_U_33
_atom_site_aniso_U_23
_atom_site_aniso_U_13
_atom_site_aniso_U_12
C1 0.023(3) 0.037(4) 0.033(3) -0.001(3) 0.004(3) -0.002(3)
C2 0.031(4) 0.043(4) 0.038(4) 0.001(4) -0.004(3) -0.004(3)
C3 0.030(4) 0.055(5) 0.042(4) -0.003(4) 0.001(3) -0.008(4)
C4 0.027(3) 0.026(3) 0.023(3) -0.005(3) 0.001(3) -0.003(3)
C5 0.040(4) 0.030(4) 0.032(3) -0.008(3) 0.000(3) -0.003(3)
C6 0.056(5) 0.032(4) 0.037(4) -0.005(3) -0.003(4) -0.005(4)
Cu1 0.0250(4) 0.0376(5) 0.0232(4) -0.0015(4) 0.0031(3) -0.0008(4)
I1 0.0235(2) 0.0292(2) 0.0222(2) -0.00363(17) -0.00207(16) -0.00151(17)
S1 0.0250(8) 0.0287(8) 0.0247(7) -0.0007(7) 0.0015(6) -0.0013(7)

loop_
_atom_type_symbol
_atom_type_description
_atom_type_scat_dispersion_real
_atom_type_scat_dispersion_imag
_atom_type_scat_source
C C 0.0033 0.0016 'International Tables Vol C Tables 4.2.6.8 and 6.1.1.4'
H H 0.0000 0.0000 'International Tables Vol C Tables 4.2.6.8 and 6.1.1.4'
Cu Cu 0.3201 1.2651 'International Tables Vol C Tables 4.2.6.8 and 6.1.1.4'
I I -0.4742 1.8119 'International Tables Vol C Tables 4.2.6.8 and 6.1.1.4'
S S 0.1246 0.1234 'International Tables Vol C Tables 4.2.6.8 and 6.1.1.4'

loop_
_geom_angle_atom_site_label_1
_geom_angle_atom_site_label_2
_geom_angle_atom_site_label_3
_geom_angle
_geom_angle_site_symmetry_1
_geom_angle_site_symmetry_3
C2 C1 S1 110.7(5) . .
C2 C1 H1A 109.5 . .
S1 C1 H1A 109.5 . .
C2 C1 H1B 109.5 . .
S1 C1 H1B 109.5 . .
H1A C1 H1B 108.1 . .
C1 C2 C3 111.2(6) . .
C1 C2 H2A 109.4 . .
C3 C2 H2A 109.4 . .
C1 C2 H2B 109.4 . .
C3 C2 H2B 109.4 . .
H2A C2 H2B 108.0 . .
C2 C3 H3A 109.5 . .
C2 C3 H3B 109.5 . .
H3A C3 H3B 109.5 . .
C2 C3 H3C 109.5 . .
H3A C3 H3C 109.5 . .
H3B C3 H3C 109.5 . .
C5 C4 S1 114.3(5) . .
C5 C4 H4A 108.7 . .
S1 C4 H4A 108.7 . .
C5 C4 H4B 108.7 . .
S1 C4 H4B 108.7 . .
H4A C4 H4B 107.6 . .
C4 C5 C6 111.7(6) . .
C4 C5 H5A 109.3 . .
C6 C5 H5A 109.3 . .
C4 C5 H5B 109.3 . .
C6 C5 H5B 109.3 . .
H5A C5 H5B 107.9 . .
C5 C6 H6A 109.5 . .
C5 C6 H6B 109.5 . .
H6A C6 H6B 109.5 . .
C5 C6 H6C 109.5 . .
H6A C6 H6C 109.5 . .
H6B C6 H6C 109.5 . .
S1 Cu1 Cu1 138.44(5) . 4
S1 Cu1 I1 106.86(5) . .
Cu1 Cu1 I1 60.60(3) 4 .
S1 Cu1 I1 109.03(5) . 4
Cu1 Cu1 I1 60.29(3) 4 4
I1 Cu1 I1 119.77(3) . 4
S1 Cu1 I1 109.95(5) . 2
Cu1 Cu1 I1 111.609(19) 4 2
I1 Cu1 I1 106.97(3) . 2
I1 Cu1 I1 104.03(3) 4 2
S1 Cu1 Cu1 146.46(4) . 2
Cu1 Cu1 Cu1 64.12(3) 4 2
I1 Cu1 Cu1 57.63(3) . 2
I1 Cu1 Cu1 104.28(2) 4 2
I1 Cu1 Cu1 56.77(3) 2 2
S1 Cu1 Cu1 149.64(4) . 3
Cu1 Cu1 Cu1 62.37(3) 4 3
I1 Cu1 Cu1 103.28(2) . 3
I1 Cu1 Cu1 56.97(3) 4 3
I1 Cu1 Cu1 56.39(3) 2 3
Cu1 Cu1 Cu1 53.50(3) 2 3
Cu1 I1 Cu1 59.10(3) . 4
Cu1 I1 Cu1 65.61(3) . 2
Cu1 I1 Cu1 66.64(3) 4 2
C4 S1 C1 100.7(3) . .
C4 S1 Cu1 103.6(2) . .
C1 S1 Cu1 104.3(2) . .

loop_
_geom_bond_atom_site_label_1
_geom_bond_atom_site_label_2
_geom_bond_distance
_geom_bond_site_symmetry_2
C1 C2 1.508(9) .
C1 S1 1.821(7) .
C1 H1A 0.9900 .
C1 H1B 0.9900 .
C2 C3 1.525(10) .
C2 H2A 0.9900 .
C2 H2B 0.9900 .
C3 H3A 0.9800 .
C3 H3B 0.9800 .
C3 H3C 0.9800 .
C4 C5 1.513(9) .
C4 S1 1.815(6) .
C4 H4A 0.9900 .
C4 H4B 0.9900 .
C5 C6 1.535(10) .
C5 H5A 0.9900 .
C5 H5B 0.9900 .
C6 H6A 0.9800 .
C6 H6B 0.9800 .
C6 H6C 0.9800 .
Cu1 S1 2.3188(18) .
Cu1 Cu1 2.6388(15) 4
Cu1 I1 2.6710(9) .
Cu1 I1 2.6791(9) 4
Cu1 I1 2.6971(10) 2
Cu1 Cu1 2.9083(17) 2
Cu1 Cu1 2.9533(17) 3
I1 Cu1 2.6791(9) 4
I1 Cu1 2.6971(10) 2

loop_
_geom_torsion_atom_site_label_1
_geom_torsion_atom_site_label_2
_geom_torsion_atom_site_label_3
_geom_torsion_atom_site_label_4
_geom_torsion
_geom_torsion_site_symmetry_1
_geom_torsion_site_symmetry_4
S1 C1 C2 C3 -172.0(5) . .
S1 C4 C5 C6 176.3(5) . .
S1 Cu1 I1 Cu1 136.61(5) . 4
I1 Cu1 I1 Cu1 12.15(5) 4 4
I1 Cu1 I1 Cu1 -105.66(2) 2 4
Cu1 Cu1 I1 Cu1 -76.35(2) 2 4
Cu1 Cu1 I1 Cu1 -47.17(4) 3 4
S1 Cu1 I1 Cu1 -147.04(5) . 2
Cu1 Cu1 I1 Cu1 76.35(2) 4 2
I1 Cu1 I1 Cu1 88.50(3) 4 2
I1 Cu1 I1 Cu1 -29.31(4) 2 2
Cu1 Cu1 I1 Cu1 29.18(4) 3 2
C5 C4 S1 C1 66.3(5) . .
C5 C4 S1 Cu1 174.0(4) . .
C2 C1 S1 C4 179.7(5) . .
C2 C1 S1 Cu1 72.6(5) . .
Cu1 Cu1 S1 C4 102.3(2) 4 .
I1 Cu1 S1 C4 37.8(2) . .
I1 Cu1 S1 C4 168.6(2) 4 .
I1 Cu1 S1 C4 -77.9(2) 2 .
Cu1 Cu1 S1 C4 -18.4(3) 2 .
Cu1 Cu1 S1 C4 -134.9(2) 3 .
Cu1 Cu1 S1 C1 -152.8(2) 4 .
I1 Cu1 S1 C1 142.8(2) . .
I1 Cu1 S1 C1 -86.4(2) 4 .
I1 Cu1 S1 C1 27.0(2) 2 .
Cu1 Cu1 S1 C1 86.5(3) 2 .
Cu1 Cu1 S1 C1 -29.9(3) 3 .
